data_4131032
loop_
_publ_author_name
'Liu, Qi'
'Cong, Hengjiang'
'Deng, Hexiang'

_publ_section_title
;
 Deciphering the Spatial Arrangement of Metals and Correlation to
 Reactivity in Multivariate Metal-Organic Frameworks.
;
_journal_issue 42
_journal_name_full 'Journal of the American Chemical Society'
_journal_page_first 13822
_journal_page_last 13825
_journal_paper_doi 10.1021/jacs.6b08724
_journal_volume 138
_journal_year 2016
_chemical_formula_moiety 'C144 H72 Co3 Fe6 N12 O35'
_chemical_formula_sum 'C144 H72 Co3 Fe6 N12 O35'
_chemical_formula_weight 3042.02
_space_group_crystal_system hexagonal
_space_group_IT_number 191
_space_group_name_Hall '-P 6 2'
_space_group_name_H-M_alt 'P 6/m m m'
_atom_sites_solution_hydrogens geom
_atom_sites_solution_primary direct
_atom_sites_solution_secondary difmap
_audit_creation_method SHELXL-2014/6
_cell_angle_alpha 90
_cell_angle_beta 90
_cell_angle_gamma 120
_cell_formula_units_Z 1
_cell_length_a 31.350(2)
_cell_length_b 31.350(2)
_cell_length_c 16.9103(11)
_cell_measurement_reflns_used 2317
_cell_measurement_temperature 296(2)
_cell_measurement_theta_max 38.86
_cell_measurement_theta_min 2.82
_cell_volume 14393.2(16)
_computing_cell_refinement 'Bruker SAINT'
_computing_data_collection 'Bruker APEX2'
_computing_data_reduction 'Bruker SAINT'
_computing_molecular_graphics 'Bruker SHELXTL'
_computing_publication_material 'Bruker SHELXTL'
_computing_structure_refinement 'SHELXL-2014/6 (Sheldrick, 2014)'
_computing_structure_solution 'SHELXS-97 (Sheldrick 2008)'
_diffrn_ambient_temperature 296(2)
_diffrn_measured_fraction_theta_full 0.430
_diffrn_measured_fraction_theta_max 0.977
_diffrn_measurement_device_type 'Bruker Kappa APEX-Duo CCD'
_diffrn_measurement_method '\w scans'
_diffrn_radiation_monochromator 'Quazar multi-layer optics'
_diffrn_radiation_source 'Bruker I\muS'
_diffrn_radiation_type CuK\a
_diffrn_radiation_wavelength 1.54178
_diffrn_reflns_av_R_equivalents 0.1364
_diffrn_reflns_av_unetI/netI 0.0833
_diffrn_reflns_Laue_measured_fraction_full 0.430
_diffrn_reflns_Laue_measured_fraction_max 0.977
_diffrn_reflns_limit_h_max 28
_diffrn_reflns_limit_h_min -23
_diffrn_reflns_limit_k_max 24
_diffrn_reflns_limit_k_min -26
_diffrn_reflns_limit_l_max 15
_diffrn_reflns_limit_l_min -11
_diffrn_reflns_number 23833
_diffrn_reflns_point_group_measured_fraction_full 0.430
_diffrn_reflns_point_group_measured_fraction_max 0.977
_diffrn_reflns_theta_full 67.679
_diffrn_reflns_theta_max 43.986
_diffrn_reflns_theta_min 1.627
_exptl_absorpt_coefficient_mu 2.000
_exptl_absorpt_correction_T_max 0.7498
_exptl_absorpt_correction_T_min 0.4316
_exptl_absorpt_correction_type multi-scan
_exptl_absorpt_process_details 'SADABS-2014/4 (Bruker,2014)'
_exptl_crystal_colour black
_exptl_crystal_density_diffrn 0.351
_exptl_crystal_density_method 'not measured'
_exptl_crystal_description block
_exptl_crystal_F_000 1537
_exptl_crystal_size_max 0.060
_exptl_crystal_size_mid 0.040
_exptl_crystal_size_min 0.020
_refine_diff_density_max 0.628
_refine_diff_density_min -0.348
_refine_diff_density_rms 0.050
_refine_ls_extinction_coef 0.00053(16)
_refine_ls_extinction_expression Fc^*^=kFc[1+0.001xFc^2^\l^3^/sin(2\q)]^-1/4^
_refine_ls_extinction_method SHELXL
_refine_ls_goodness_of_fit_ref 0.997
_refine_ls_hydrogen_treatment constr
_refine_ls_matrix_type full
_refine_ls_number_parameters 103
_refine_ls_number_reflns 2122
_refine_ls_number_restraints 80
_refine_ls_restrained_S_all 1.017
_refine_ls_R_factor_all 0.1055
_refine_ls_R_factor_gt 0.0780
_refine_ls_shift/su_max 0.000
_refine_ls_shift/su_mean 0.000
_refine_ls_structure_factor_coef Fsqd
_refine_ls_weighting_details 'w=1/[\s^2^(Fo^2^)+(0.2000P)^2^] where P=(Fo^2^+2Fc^2^)/3'
_refine_ls_weighting_scheme calc
_refine_ls_wR_factor_gt 0.2345
_refine_ls_wR_factor_ref 0.2623
_reflns_Friedel_coverage 0.000
_reflns_number_gt 1462
_reflns_number_total 2122
_reflns_threshold_expression 'I > 2\s(I)'
_cod_data_source_file ja6b08724_si_002.cif
_cod_data_source_block I
_cod_original_cell_volume 14393(2)
_cod_database_code 4131032
_shelx_space_group_comment
;
The symmetry employed for this shelxl refinement is uniquely defined
by the following loop, which should always be used as a source of
symmetry information in preference to the above space-group names.
They are only intended as comments.
;
_shelx_estimated_absorpt_t_min 0.889
_shelx_estimated_absorpt_t_max 0.961
_shelxl_version_number 2014/6

loop_
_space_group_symop_operation_xyz
'x, y, z'
'-y, x-y, z'
'-x+y, -x, z'
'-x, -y, z'
'y, -x+y, z'
'x-y, x, z'
'y, x, -z'
'x-y, -y, -z'
'-x, -x+y, -z'
'-y, -x, -z'
'-x+y, y, -z'
'x, x-y, -z'
'-x, -y, -z'
'y, -x+y, -z'
'x-y, x, -z'
'x, y, -z'
'-y, x-y, -z'
'-x+y, -x, -z'
'-y, -x, z'
'-x+y, y, z'
'x, x-y, z'
'y, x, z'
'x-y, -y, z'
'-x, -x+y, z'

loop_
_atom_site_label
_atom_site_type_symbol
_atom_site_fract_x
_atom_site_fract_y
_atom_site_fract_z
_atom_site_U_iso_or_equiv
_atom_site_adp_type
_atom_site_occupancy
_atom_site_site_symmetry_order
_atom_site_calc_flag
_atom_site_refinement_flags_posn
_atom_site_refinement_flags_adp
_atom_site_refinement_flags_occupancy
Fe1 Fe 0.29784(4) 0.70216(4) 0.5000 0.0487(10) Uani 1 4 d S T P
Co1 Co 0.0000 0.493(2) 0.0000 0.055(12) Uani 0.5 4 d S T P
O1 O 0.3333 0.6667 0.5000 0.053(4) Uani 1 12 d S T P
C1 C 0.0397(4) 0.5198(2) 0.1655(6) 0.082(3) Uani 1 2 d S TU P
N1 N 0.0000 0.5000 0.1126(7) 0.071(4) Uani 1 4 d S T P
C3 C 0.1026(5) 0.5513(2) 0.0646(6) 0.102(4) Uani 1 2 d S TU P
O3 O 0.26039(17) 0.73961(17) 0.5000 0.081(3) Uani 1 4 d S T P
N2 N 0.0715(4) 0.5358(2) 0.0000 0.081(4) Uani 1 4 d S T P
O2 O 0.25079(17) 0.66121(18) 0.4149(3) 0.0666(17) Uani 1 1 d . . .
C2 C 0.0890(4) 0.54450(18) 0.1427(5) 0.086(4) Uani 1 2 d DS TU P
C4 C 0.0250(3) 0.51249(17) 0.2450(6) 0.098(4) Uani 1 2 d S TU P
H4 H 0.0455 0.5227 0.2890 0.117 Uiso 1 2 calc R U P
O4 O 0.0000 0.4297(6) 0.0000 0.052(5) Uani 0.5 4 d S T P
C5 C 0.1542(5) 0.5771(2) 0.0401(6) 0.120(5) Uani 1 2 d S TU P
H5 H 0.1816 0.5908 0.0730 0.144 Uiso 1 2 calc R U P
C7 C 0.1471(3) 0.5367(3) 0.2343(5) 0.107(3) Uani 1 1 d D U .
H7 H 0.1371 0.5058 0.2127 0.128 Uiso 1 1 calc R U .
C6 C 0.1277(3) 0.56384(17) 0.2056(5) 0.086(3) Uani 1 2 d DS TU P
C9 C 0.1989(4) 0.59946(18) 0.3254(5) 0.066(3) Uani 1 2 d DS TU P
C8 C 0.1814(3) 0.5538(3) 0.2945(4) 0.100(3) Uani 1 1 d D U .
H8 H 0.1927 0.5335 0.3144 0.121 Uiso 1 1 calc R U .
C10 C 0.2362(4) 0.61808(18) 0.3900(5) 0.055(3) Uani 1 2 d S T P

loop_
_atom_site_aniso_label
_atom_site_aniso_U_11
_atom_site_aniso_U_22
_atom_site_aniso_U_33
_atom_site_aniso_U_23
_atom_site_aniso_U_13
_atom_site_aniso_U_12
Fe1 0.0589(14) 0.0589(14) 0.0235(14) 0.000 0.000 0.0258(13)
Co1 0.051(3) 0.09(3) 0.0128(19) 0.000 0.000 0.0253(13)
O1 0.064(7) 0.064(7) 0.032(8) 0.000 0.000 0.032(4)
C1 0.070(8) 0.120(7) 0.038(6) -0.001(3) -0.002(6) 0.035(4)
N1 0.058(9) 0.100(8) 0.041(8) 0.000 0.000 0.029(5)
C3 0.074(9) 0.159(9) 0.045(7) -0.004(3) -0.008(6) 0.037(4)
O3 0.086(6) 0.086(6) 0.079(7) 0.000 0.000 0.049(7)
N2 0.041(9) 0.113(9) 0.065(9) 0.000 0.000 0.021(4)
O2 0.069(4) 0.074(4) 0.047(3) -0.016(3) -0.024(3) 0.028(3)
C2 0.065(7) 0.137(8) 0.033(6) -0.007(3) -0.014(5) 0.032(4)
C4 0.082(9) 0.146(8) 0.044(6) -0.004(2) -0.007(5) 0.041(5)
O4 0.028(11) 0.097(13) 0.008(8) 0.000 0.000 0.014(5)
C5 0.084(9) 0.173(9) 0.074(8) 0.002(3) 0.004(6) 0.042(5)
C7 0.099(6) 0.114(6) 0.095(5) -0.033(4) -0.036(4) 0.044(4)
C6 0.077(7) 0.108(7) 0.064(7) -0.007(3) -0.013(6) 0.039(4)
C9 0.061(7) 0.084(6) 0.047(6) -0.009(3) -0.018(5) 0.031(3)
C8 0.098(6) 0.102(6) 0.090(5) -0.023(4) -0.030(4) 0.041(5)
C10 0.048(8) 0.086(9) 0.019(6) -0.002(3) -0.004(5) 0.024(4)

loop_
_atom_type_symbol
_atom_type_description
_atom_type_scat_dispersion_real
_atom_type_scat_dispersion_imag
_atom_type_scat_source
C C 0.0181 0.0091 'International Tables Vol C Tables 4.2.6.8 and 6.1.1.4'
H H 0.0000 0.0000 'International Tables Vol C Tables 4.2.6.8 and 6.1.1.4'
N N 0.0311 0.0180 'International Tables Vol C Tables 4.2.6.8 and 6.1.1.4'
O O 0.0492 0.0322 'International Tables Vol C Tables 4.2.6.8 and 6.1.1.4'
Fe Fe -1.1336 3.1974 'International Tables Vol C Tables 4.2.6.8 and 6.1.1.4'
Co Co -2.3653 3.6143 'International Tables Vol C Tables 4.2.6.8 and 6.1.1.4'

loop_
_geom_angle_atom_site_label_1
_geom_angle_atom_site_label_2
_geom_angle_atom_site_label_3
_geom_angle
_geom_angle_site_symmetry_1
_geom_angle_site_symmetry_3
O1 Fe1 O2 94.75(15) . 10_666
O1 Fe1 O2 94.75(15) . 19_665
O2 Fe1 O2 92.0(3) 10_666 19_665
O1 Fe1 O2 94.75(15) . 16_556
O2 Fe1 O2 87.2(3) 10_666 16_556
O2 Fe1 O2 170.5(3) 19_665 16_556
O1 Fe1 O2 94.74(15) . .
O2 Fe1 O2 170.5(3) 10_666 .
O2 Fe1 O2 87.2(3) 19_665 .
O2 Fe1 O2 92.0(3) 16_556 .
O1 Fe1 O3 180.00(7) . .
O2 Fe1 O3 85.25(15) 10_666 .
O2 Fe1 O3 85.25(15) 19_665 .
O2 Fe1 O3 85.25(15) 16_556 .
O2 Fe1 O3 85.26(15) . .
Co1 Co1 N1 84(2) 13_565 13_565
Co1 Co1 N1 84(2) 13_565 .
N1 Co1 N1 167(4) 13_565 .
Co1 Co1 N2 84(2) 13_565 13_565
N1 Co1 N2 89.3(5) 13_565 13_565
N1 Co1 N2 89.3(5) . 13_565
Co1 Co1 N2 84(2) 13_565 .
N1 Co1 N2 89.3(5) 13_565 .
N1 Co1 N2 89.3(5) . .
N2 Co1 N2 167(4) 13_565 .
Co1 Co1 O4 180.000(18) 13_565 .
N1 Co1 O4 96(2) 13_565 .
N1 Co1 O4 96(2) . .
N2 Co1 O4 96(2) 13_565 .
N2 Co1 O4 96(2) . .
Fe1 O1 Fe1 120.004(1) . 3_565
Fe1 O1 Fe1 120.0 . 2_665
Fe1 O1 Fe1 120.0 3_565 2_665
C2 C1 N1 124.3(9) . .
C2 C1 C4 122.6(9) . .
N1 C1 C4 113.1(11) . .
C1 N1 C1 100.6(12) 4_565 .
C1 N1 Co1 129.4(6) 4_565 13_565
C1 N1 Co1 129.4(6) . 13_565
C1 N1 Co1 129.4(6) 4_565 .
C1 N1 Co1 129.4(6) . .
Co1 N1 Co1 13(4) 13_565 .
C2 C3 N2 126.7(11) . .
C2 C3 C5 122.0(10) . .
N2 C3 C5 111.2(10) . .
C3 N2 C3 104.6(13) 16 .
C3 N2 Co1 127.4(7) 16 13_565
C3 N2 Co1 127.4(7) . 13_565
C3 N2 Co1 127.4(7) 16 .
C3 N2 Co1 127.4(7) . .
Co1 N2 Co1 13(4) 13_565 .
C10 O2 Fe1 133.1(6) . .
C3 C2 C1 121.6(9) . .
C3 C2 C6 119.8(8) . .
C1 C2 C6 118.6(8) . .
C4 C4 C1 106.5(6) 4_565 .
C4 C4 H4 126.7 4_565 .
C1 C4 H4 126.7 . .
C5 C5 C3 106.4(6) 16 .
C5 C5 H5 126.8 16 .
C3 C5 H5 126.8 . .
C6 C7 C8 121.8(7) . .
C6 C7 H7 119.1 . .
C8 C7 H7 119.1 . .
C7 C6 C7 116.4(9) 21_565 .
C7 C6 C2 121.8(4) 21_565 .
C7 C6 C2 121.8(4) . .
C8 C9 C8 117.2(9) . 21_565
C8 C9 C10 121.4(4) . .
C8 C9 C10 121.4(4) 21_565 .
C9 C8 C7 121.3(7) . .
C9 C8 H8 119.4 . .
C7 C8 H8 119.4 . .
O2 C10 O2 125.5(9) . 21_565
O2 C10 C9 117.3(5) . .
O2 C10 C9 117.3(5) 21_565 .

loop_
_geom_bond_atom_site_label_1
_geom_bond_atom_site_label_2
_geom_bond_distance
_geom_bond_site_symmetry_2
Fe1 O1 1.927(2) .
Fe1 O2 2.000(5) 10_666
Fe1 O2 2.000(5) 19_665
Fe1 O2 2.000(5) 16_556
Fe1 O2 2.000(5) .
Fe1 O3 2.033(9) .
Co1 Co1 0.43(14) 13_565
Co1 N1 1.916(14) 13_565
Co1 N1 1.916(14) .
Co1 N2 1.954(14) 13_565
Co1 N2 1.954(14) .
Co1 O4 1.99(8) .
O1 Fe1 1.927(2) 3_565
O1 Fe1 1.927(2) 2_665
C1 C2 1.393(13) .
C1 N1 1.400(11) .
C1 C4 1.402(13) .
N1 C1 1.400(11) 4_565
N1 Co1 1.916(14) 13_565
C3 C2 1.372(13) .
C3 N2 1.379(12) .
C3 C5 1.461(15) .
N2 C3 1.379(12) 16
N2 Co1 1.954(14) 13_565
O2 C10 1.263(5) .
C2 C6 1.495(8) .
C4 C4 1.356(18) 4_565
C4 H4 0.9300 .
C5 C5 1.36(2) 16
C5 H5 0.9300 .
C7 C6 1.360(6) .
C7 C8 1.379(7) .
C7 H7 0.9300 .
C6 C7 1.360(6) 21_565
C9 C8 1.356(6) .
C9 C8 1.356(6) 21_565
C9 C10 1.489(13) .
C8 H8 0.9300 .
C10 O2 1.263(5) 21_565
